data_7211212
loop_
_publ_author_name
'Kirby, Isabelle L.'
'Pitak, Mateusz B.'
'Wenzel, Marco'
'Wilson, Claire'
'Sparkes, Hazel A.'
'Coles, Simon J.'
'Gale, Philip A.'

_publ_section_title
;
 Systematic structural analysis of a series of anion receptor complexes
;
_journal_issue 44
_journal_name_full CrystEngComm
_journal_page_first 9003
_journal_paper_doi 10.1039/c3ce41503a
_journal_volume 15
_journal_year 2013
_chemical_formula_moiety 'C13 H10 N4 O5'
_chemical_formula_sum 'C13 H10 N4 O5'
_chemical_formula_weight 302.25
_chemical_name_systematic
;
 1,3-bis(2-nitrophenyl)urea
;
_space_group_IT_number 29
_symmetry_cell_setting orthorhombic
_symmetry_space_group_name_Hall 'P 2c -2ac'
_symmetry_space_group_name_H-M 'P c a 21'
_atom_sites_solution_hydrogens geom
_atom_sites_solution_primary direct
_atom_sites_solution_secondary difmap
_audit_creation_method SHELXL-97
_cell_angle_alpha 90.00
_cell_angle_beta 90.00
_cell_angle_gamma 90.00
_cell_formula_units_Z 4
_cell_length_a 21.8064(19)
_cell_length_b 4.6133(3)
_cell_length_c 12.5773(11)
_cell_measurement_reflns_used 24315
_cell_measurement_temperature 120(2)
_cell_measurement_theta_max 27.48
_cell_measurement_theta_min 2.91
_cell_volume 1265.27(18)
_computing_cell_refinement 'DENZO (Otwinowski & Minor, 1997) & COLLECT (Hooft, R.W.W., 1998)'
_computing_data_collection 'COLLECT (Hooft, R.W.W., 1998)'
_computing_data_reduction 'DENZO (Otwinowski & Minor, 1997) & COLLECT (Hooft, R.W.W., 1998)'
_computing_structure_refinement 'SHELXL-97 (Sheldrick, 2008)'
_diffrn_ambient_temperature 120(2)
_diffrn_detector_area_resol_mean '4096x4096pixels / 62x62mm'
_diffrn_measured_fraction_theta_full 0.991
_diffrn_measured_fraction_theta_max 0.983
_diffrn_measurement_device_type 'Bruker-Nonius APEX II CCD camera on \k-goniostat'
_diffrn_measurement_method '\f & \w scans'
_diffrn_radiation_monochromator '10cm confocal mirrors'
_diffrn_radiation_source 'Bruker-Nonius FR591 rotating anode'
_diffrn_radiation_type MoK\a
_diffrn_radiation_wavelength 0.71073
_diffrn_reflns_av_R_equivalents 0.0521
_diffrn_reflns_av_sigmaI/netI 0.0441
_diffrn_reflns_limit_h_max 28
_diffrn_reflns_limit_h_min -21
_diffrn_reflns_limit_k_max 5
_diffrn_reflns_limit_k_min -4
_diffrn_reflns_limit_l_max 16
_diffrn_reflns_limit_l_min -16
_diffrn_reflns_number 8408
_diffrn_reflns_theta_full 27.50
_diffrn_reflns_theta_max 27.57
_diffrn_reflns_theta_min 3.24
_exptl_absorpt_coefficient_mu 0.125
_exptl_absorpt_correction_T_max 0.9814
_exptl_absorpt_correction_T_min 0.9516
_exptl_absorpt_correction_type multi-scan
_exptl_absorpt_process_details 'SADABS 2007/2 (Sheldrick, G.M., 2007)'
_exptl_crystal_colour yellow
_exptl_crystal_density_diffrn 1.587
_exptl_crystal_density_method 'not measured'
_exptl_crystal_description slab
_exptl_crystal_F_000 624
_exptl_crystal_size_max 0.40
_exptl_crystal_size_mid 0.20
_exptl_crystal_size_min 0.15
_refine_diff_density_max 0.290
_refine_diff_density_min -0.240
_refine_diff_density_rms 0.068
_refine_ls_extinction_method none
_refine_ls_goodness_of_fit_ref 1.098
_refine_ls_hydrogen_treatment constr
_refine_ls_matrix_type full
_refine_ls_number_parameters 210
_refine_ls_number_reflns 1502
_refine_ls_number_restraints 1
_refine_ls_restrained_S_all 1.097
_refine_ls_R_factor_all 0.0621
_refine_ls_R_factor_gt 0.0541
_refine_ls_shift/su_max 0.009
_refine_ls_shift/su_mean 0.000
_refine_ls_structure_factor_coef Fsqd
_refine_ls_weighting_details 'calc w=1/[\s^2^(Fo^2^)+(0.0440P)^2^+1.7441P] where P=(Fo^2^+2Fc^2^)/3'
_refine_ls_weighting_scheme calc
_refine_ls_wR_factor_gt 0.1238
_refine_ls_wR_factor_ref 0.1303
_reflns_number_gt 1347
_reflns_number_total 1502
_reflns_threshold_expression >2\s(I)
_cod_data_source_file c3ce41503a.txt
_cod_data_source_block S3freeligand
_cod_database_code 7211212

loop_
_symmetry_equiv_pos_as_xyz
'x, y, z'
'-x, -y, z+1/2'
'x+1/2, -y, z'
'-x+1/2, y, z+1/2'

loop_
_atom_site_label
_atom_site_type_symbol
_atom_site_fract_x
_atom_site_fract_y
_atom_site_fract_z
_atom_site_U_iso_or_equiv
_atom_site_adp_type
_atom_site_occupancy
_atom_site_symmetry_multiplicity
_atom_site_calc_flag
_atom_site_refinement_flags
C1 C 0.41432(19) -0.0491(10) 0.9347(4) 0.0309(10) Uani 1 1 d .
H1 H 0.3779 -0.1296 0.9638 0.037(14) Uiso 1 1 calc R
C2 C 0.4460(2) 0.1617(9) 0.9886(4) 0.0271(9) Uani 1 1 d .
H2 H 0.4312 0.2297 1.0550 0.024(12) Uiso 1 1 calc R
C3 C 0.4997(2) 0.2763(8) 0.9467(4) 0.0236(9) Uani 1 1 d .
C4 C 0.52246(18) 0.1865(8) 0.8473(4) 0.0220(8) Uani 1 1 d .
C5 C 0.48908(18) -0.0252(9) 0.7933(4) 0.0250(9) Uani 1 1 d .
H5 H 0.5027 -0.0894 0.7256 0.041(16) Uiso 1 1 calc R
C6 C 0.43649(19) -0.1432(9) 0.8366(4) 0.0272(10) Uani 1 1 d .
H6 H 0.4151 -0.2905 0.7990 0.021(12) Uiso 1 1 calc R
C7 C 0.61984(17) 0.1307(8) 0.7534(3) 0.0205(8) Uani 1 1 d .
C8 C 0.72350(19) 0.1640(8) 0.6867(3) 0.0198(8) Uani 1 1 d .
C9 C 0.75967(18) 0.2346(8) 0.5984(4) 0.0214(8) Uani 1 1 d .
C10 C 0.81597(19) 0.1035(10) 0.5794(4) 0.0270(10) Uani 1 1 d .
H10 H 0.8390 0.1544 0.5180 0.021(12) Uiso 1 1 calc R
C11 C 0.83859(19) -0.1008(10) 0.6497(4) 0.0278(9) Uani 1 1 d .
H11 H 0.8771 -0.1912 0.6372 0.027(13) Uiso 1 1 calc R
C12 C 0.8036(2) -0.1724(9) 0.7398(4) 0.0287(10) Uani 1 1 d .
H12 H 0.8186 -0.3121 0.7888 0.045(16) Uiso 1 1 calc R
C13 C 0.74792(19) -0.0412(8) 0.7574(4) 0.0229(8) Uani 1 1 d .
H13 H 0.7253 -0.0910 0.8193 0.014(11) Uiso 1 1 calc R
N1 N 0.53132(17) 0.4945(8) 1.0109(3) 0.0247(8) Uani 1 1 d .
N2 N 0.57646(15) 0.2987(7) 0.8031(3) 0.0228(8) Uani 1 1 d .
H2A H 0.5829 0.4866 0.8073 0.031(13) Uiso 1 1 calc R
N3 N 0.66669(15) 0.2886(7) 0.7091(3) 0.0213(7) Uani 1 1 d .
H3A H 0.6607 0.4729 0.6944 0.037(15) Uiso 1 1 calc R
N4 N 0.73929(17) 0.4449(8) 0.5193(3) 0.0252(8) Uani 1 1 d .
O1 O 0.61717(13) -0.1346(6) 0.7489(3) 0.0254(7) Uani 1 1 d .
O2 O 0.56919(14) 0.6514(6) 0.9682(3) 0.0274(7) Uani 1 1 d .
O3 O 0.51821(18) 0.5103(8) 1.1055(3) 0.0408(9) Uani 1 1 d .
O4 O 0.69661(15) 0.6087(7) 0.5405(3) 0.0312(8) Uani 1 1 d .
O5 O 0.76611(18) 0.4514(7) 0.4331(3) 0.0405(9) Uani 1 1 d .

loop_
_atom_site_aniso_label
_atom_site_aniso_U_11
_atom_site_aniso_U_22
_atom_site_aniso_U_33
_atom_site_aniso_U_23
_atom_site_aniso_U_13
_atom_site_aniso_U_12
C1 0.0191(19) 0.028(2) 0.045(3) 0.009(2) 0.004(2) -0.0012(17)
C2 0.026(2) 0.022(2) 0.033(2) 0.0034(19) 0.0055(19) 0.0045(17)
C3 0.0243(19) 0.0159(18) 0.030(2) 0.0026(18) -0.0028(17) 0.0038(15)
C4 0.0208(19) 0.0146(18) 0.031(2) 0.0031(17) -0.0016(17) 0.0019(15)
C5 0.021(2) 0.0200(19) 0.034(2) 0.0016(18) -0.0045(18) 0.0009(15)
C6 0.0196(19) 0.020(2) 0.042(3) 0.0043(19) -0.0063(18) -0.0004(16)
C7 0.0202(18) 0.0186(18) 0.023(2) -0.0010(16) -0.0008(17) 0.0008(15)
C8 0.023(2) 0.0145(18) 0.022(2) -0.0015(16) -0.0019(15) -0.0020(15)
C9 0.022(2) 0.0165(17) 0.025(2) -0.0005(17) 0.0000(17) -0.0033(15)
C10 0.0200(19) 0.028(2) 0.032(3) -0.0075(19) 0.0066(18) -0.0050(17)
C11 0.020(2) 0.026(2) 0.038(2) -0.004(2) 0.0044(19) 0.0015(17)
C12 0.025(2) 0.023(2) 0.038(3) -0.003(2) -0.007(2) 0.0016(16)
C13 0.0230(18) 0.0192(18) 0.026(2) 0.0014(17) 0.0002(17) -0.0003(16)
N1 0.0258(17) 0.0186(16) 0.030(2) 0.0009(15) -0.0020(15) 0.0042(14)
N2 0.0202(17) 0.0134(16) 0.035(2) -0.0004(14) 0.0048(15) -0.0021(13)
N3 0.0193(16) 0.0137(15) 0.0310(19) 0.0033(15) -0.0018(15) 0.0000(12)
N4 0.0283(19) 0.0187(17) 0.029(2) 0.0038(15) -0.0013(16) -0.0056(14)
O1 0.0256(14) 0.0136(13) 0.0372(18) 0.0023(13) 0.0081(14) -0.0011(11)
O2 0.0294(15) 0.0232(15) 0.0295(17) -0.0019(13) 0.0009(13) -0.0057(13)
O3 0.055(2) 0.0404(19) 0.0267(18) -0.0036(16) 0.0092(17) -0.0094(18)
O4 0.0292(17) 0.0251(15) 0.0394(19) 0.0055(15) 0.0001(14) 0.0027(13)
O5 0.057(2) 0.0373(19) 0.0273(18) 0.0057(16) 0.0116(17) 0.0040(17)

loop_
_atom_type_symbol
_atom_type_description
_atom_type_scat_dispersion_real
_atom_type_scat_dispersion_imag
_atom_type_scat_source
C C 0.0033 0.0016 'International Tables Vol C Tables 4.2.6.8 and 6.1.1.4'
H H 0.0000 0.0000 'International Tables Vol C Tables 4.2.6.8 and 6.1.1.4'
N N 0.0061 0.0033 'International Tables Vol C Tables 4.2.6.8 and 6.1.1.4'
O O 0.0106 0.0060 'International Tables Vol C Tables 4.2.6.8 and 6.1.1.4'

loop_
_geom_angle_atom_site_label_1
_geom_angle_atom_site_label_2
_geom_angle_atom_site_label_3
_geom_angle
C2 C1 C6 118.9(4)
C2 C1 H1 120.6
C6 C1 H1 120.6
C1 C2 C3 120.5(4)
C1 C2 H2 119.7
C3 C2 H2 119.7
C2 C3 C4 121.5(4)
C2 C3 N1 116.7(4)
C4 C3 N1 121.8(4)
C5 C4 N2 120.2(4)
C5 C4 C3 117.1(4)
N2 C4 C3 122.7(4)
C6 C5 C4 121.2(5)
C6 C5 H5 119.4
C4 C5 H5 119.4
C5 C6 C1 120.9(4)
C5 C6 H6 119.5
C1 C6 H6 119.5
O1 C7 N3 123.1(4)
O1 C7 N2 123.5(4)
N3 C7 N2 113.4(3)
N3 C8 C9 124.4(4)
N3 C8 C13 119.2(4)
C9 C8 C13 116.4(4)
C10 C9 C8 122.2(4)
C10 C9 N4 116.2(4)
C8 C9 N4 121.6(4)
C11 C10 C9 120.1(4)
C11 C10 H10 119.9
C9 C10 H10 119.9
C10 C11 C12 118.8(4)
C10 C11 H11 120.6
C12 C11 H11 120.6
C13 C12 C11 120.4(4)
C13 C12 H12 119.8
C11 C12 H12 119.8
C12 C13 C8 122.0(4)
C12 C13 H13 119.0
C8 C13 H13 119.0
O2 N1 O3 123.3(4)
O2 N1 C3 118.9(4)
O3 N1 C3 117.8(4)
C7 N2 C4 123.4(3)
C7 N2 H2A 118.3
C4 N2 H2A 118.3
C7 N3 C8 121.6(3)
C7 N3 H3A 119.2
C8 N3 H3A 119.2
O4 N4 O5 122.4(4)
O4 N4 C9 119.4(4)
O5 N4 C9 118.1(4)

loop_
_geom_bond_atom_site_label_1
_geom_bond_atom_site_label_2
_geom_bond_distance
C1 C2 1.372(7)
C1 C6 1.394(7)
C1 H1 0.9500
C2 C3 1.388(6)
C2 H2 0.9500
C3 C4 1.407(6)
C3 N1 1.463(6)
C4 C5 1.395(6)
C4 N2 1.402(5)
C5 C6 1.381(6)
C5 H5 0.9500
C6 H6 0.9500
C7 O1 1.226(5)
C7 N3 1.373(5)
C7 N2 1.373(5)
C8 N3 1.394(5)
C8 C9 1.401(6)
C8 C13 1.404(6)
C9 C10 1.389(6)
C9 N4 1.459(5)
C10 C11 1.383(7)
C10 H10 0.9500
C11 C12 1.405(7)
C11 H11 0.9500
C12 C13 1.375(6)
C12 H12 0.9500
C13 H13 0.9500
N1 O2 1.222(5)
N1 O3 1.226(5)
N2 H2A 0.8800
N3 H3A 0.8800
N4 O4 1.228(5)
N4 O5 1.232(5)

loop_
_geom_hbond_atom_site_label_D
_geom_hbond_atom_site_label_H
_geom_hbond_atom_site_label_A
_geom_hbond_distance_DH
_geom_hbond_distance_HA
_geom_hbond_distance_DA
_geom_hbond_angle_DHA
_geom_hbond_site_symmetry_A
N3 H3A O1 0.88 2.16 2.915(4) 144.1 1_565
N3 H3A O4 0.88 2.18 2.665(5) 114.2 .
N2 H2A O1 0.88 2.04 2.844(4) 151.8 1_565
N2 H2A O2 0.88 2.18 2.643(5) 112.2 .
